data_2243450
loop_
_publ_author_name
'Faizi, Md. Serajul Haque'
'Alag\"oz, Tenzile'
'Ahmed, Ruby'
'Cinar, Emine Berrin'
'Agar, Erbil'
'Dege, Necmi'
'Mashrai, Ashraf'

_publ_section_title
;
 Crystal structure and Hirshfeld surface analysis of
 2-{[(4-iodophenyl)imino]methyl}-4-nitrophenol
;
_journal_coeditor_code PK2635
_journal_issue 7
_journal_name_full 'Acta Crystallographica Section E'
_journal_page_first 1146
_journal_page_last 1149
_journal_paper_doi 10.1107/S2056989020008191
_journal_volume 76
_journal_year 2020
_chemical_formula_iupac 'C13 H9 I N2 O3'
_chemical_formula_moiety 'C13 H9 I N2 O3'
_chemical_formula_sum 'C13 H9 I N2 O3'
_chemical_formula_weight 368.12
_chemical_name_systematic
;
2-{[(4-Iodophenyl)imino]methyl}-4-nitrophenol
;
_space_group_crystal_system orthorhombic
_space_group_IT_number 33
_space_group_name_Hall 'P 2c -2n'
_space_group_name_H-M_alt 'P n a 21'
_atom_sites_solution_hydrogens geom
_audit_creation_method SHELXL-2018/3
_cell_angle_alpha 90
_cell_angle_beta 90
_cell_angle_gamma 90
_cell_formula_units_Z 4
_cell_length_a 12.8022(4)
_cell_length_b 24.4556(9)
_cell_length_c 4.14590(10)
_cell_measurement_reflns_used 25449
_cell_measurement_temperature 296(2)
_cell_measurement_theta_max 29.90
_cell_measurement_theta_min 1.67
_cell_volume 1298.02(7)
_computing_cell_refinement
;
X-AREA (Stoe & Cie, 2002)
;
_computing_data_collection
;
X-AREA (Stoe & Cie, 2002)
;
_computing_data_reduction
;
X-SHAPE (Stoe & Cie, 2002)
;
_computing_molecular_graphics
;
ORTEP-3 for Windows (Farrugia, 2012), XP in ShelXtl (Sheldrick,
2008)
;
_computing_structure_refinement
;
<i>SHELXL2018/3</i> (Sheldrick, 2015b)
;
_computing_structure_solution
;
<i>SHELXT2018/2</i> (Sheldrick, 2015a)
;
_diffrn_ambient_temperature 296(2)
_diffrn_detector 'image plate (34 cm diameter)'
_diffrn_detector_area_resol_mean 6.67
_diffrn_measured_fraction_theta_full 0.998
_diffrn_measured_fraction_theta_max 0.998
_diffrn_measurement_device '2-circle goniometer'
_diffrn_measurement_device_type 'STOE IPDS 2'
_diffrn_measurement_method 'rotation method'
_diffrn_radiation_monochromator 'plane graphite'
_diffrn_radiation_type 'Mo K\a'
_diffrn_radiation_wavelength 0.71073
_diffrn_reflns_av_R_equivalents 0.0837
_diffrn_reflns_av_unetI/netI 0.0369
_diffrn_reflns_limit_h_max 15
_diffrn_reflns_limit_h_min -15
_diffrn_reflns_limit_k_max 30
_diffrn_reflns_limit_k_min -30
_diffrn_reflns_limit_l_max 4
_diffrn_reflns_limit_l_min -5
_diffrn_reflns_number 15403
_diffrn_reflns_theta_full 25.242
_diffrn_reflns_theta_max 25.999
_diffrn_reflns_theta_min 1.795
_diffrn_source 'sealed X-ray tube, 12 x 0.4 mm long-fine focus'
_diffrn_source_current 45
_diffrn_source_power 2.25
_diffrn_source_voltage 50
_exptl_absorpt_coefficient_mu 2.472
_exptl_absorpt_correction_T_max 0.9809
_exptl_absorpt_correction_T_min 0.9444
_exptl_absorpt_correction_type integration
_exptl_absorpt_process_details
;
(X-RED32; Stoe & Cie, 2002)
;
_exptl_crystal_colour colorless
_exptl_crystal_density_diffrn 1.884
_exptl_crystal_description prism
_exptl_crystal_F_000 712
_exptl_crystal_size_max 0.42
_exptl_crystal_size_mid 0.34
_exptl_crystal_size_min 0.21
_refine_diff_density_max 0.814
_refine_diff_density_min -0.249
_refine_ls_abs_structure_details
;
Flack <i>x</i> determined using 814 quotients
[(<i>I</i>^+^)-(<i>I</i>^-^)]/[(<i>I</i>^+^)+(<i>I</i>^-^)]
(Parsons <i>et al.</i>,  2013)
;
_refine_ls_abs_structure_Flack 0.00(4)
_refine_ls_extinction_method none
_refine_ls_goodness_of_fit_ref 1.045
_refine_ls_hydrogen_treatment constr
_refine_ls_matrix_type full
_refine_ls_number_parameters 173
_refine_ls_number_reflns 2508
_refine_ls_number_restraints 1
_refine_ls_restrained_S_all 1.045
_refine_ls_R_factor_all 0.0414
_refine_ls_R_factor_gt 0.0373
_refine_ls_shift/su_max 0.000
_refine_ls_shift/su_mean 0.000
_refine_ls_structure_factor_coef Fsqd
_refine_ls_weighting_details 'w=1/[\s^2^(Fo^2^)+(0.0632P)^2^] where P=(Fo^2^+2Fc^2^)/3'
_refine_ls_weighting_scheme calc
_refine_ls_wR_factor_gt 0.0911
_refine_ls_wR_factor_ref 0.0938
_reflns_number_gt 2231
_reflns_number_total 2508
_reflns_threshold_expression 'I > 2\s(I)'
_cod_data_source_file pk2635sup1.cif
_cod_data_source_block I
_cod_database_code 2243450
_shelx_space_group_comment
;
The symmetry employed for this shelxl refinement is uniquely defined
by the following loop, which should always be used as a source of
symmetry information in preference to the above space-group names.
They are only intended as comments.
;

loop_
_space_group_symop_operation_xyz
'x, y, z'
'-x, -y, z+1/2'
'x+1/2, -y+1/2, z'
'-x+1/2, y+1/2, z+1/2'

loop_
_atom_site_type_symbol
_atom_site_label
_atom_site_fract_x
_atom_site_fract_y
_atom_site_fract_z
_atom_site_U_iso_or_equiv
_atom_site_adp_type
_atom_site_calc_flag
_atom_site_occupancy
_atom_site_disorder_assembly
_atom_site_disorder_group
I I1 0.50544(3) 0.16672(2) -0.1482(5) 0.06914(19) Uani d 1 . .
O O1 0.1141(3) 0.43513(17) 0.4285(13) 0.0721(13) Uani d 1 . .
H H1 0.148899 0.407604 0.393280 0.108 Uiso calc 1 . .
N N1 0.2784(3) 0.37325(18) 0.4176(13) 0.0605(13) Uani d 1 . .
C C8 0.2751(4) 0.4584(2) 0.6892(16) 0.0575(13) Uani d 1 . .
C C1 0.4310(5) 0.2352(2) 0.0459(14) 0.0578(12) Uani d 1 . .
C C9 0.3293(4) 0.4960(2) 0.875(2) 0.0614(12) Uani d 1 . .
H H9 0.397472 0.488588 0.939016 0.074 Uiso calc 1 . .
C C13 0.1701(4) 0.4702(2) 0.6025(17) 0.0564(12) Uani d 1 . .
C C11 0.1808(4) 0.5566(2) 0.870(2) 0.0688(15) Uani d 1 . .
H H11 0.151047 0.589917 0.926484 0.083 Uiso calc 1 . .
C C6 0.3291(5) 0.2321(2) 0.1458(18) 0.0689(16) Uani d 1 . .
H H6 0.293084 0.199177 0.130244 0.083 Uiso calc 1 . .
C C10 0.2824(4) 0.5444(2) 0.9636(16) 0.0618(15) Uani d 1 . .
O O3 0.3034(5) 0.6282(2) 1.207(2) 0.120(3) Uani d 1 . .
N N2 0.3421(4) 0.5833(2) 1.1596(16) 0.0751(16) Uani d 1 . .
C C7 0.3254(4) 0.4086(2) 0.5862(18) 0.0592(12) Uani d 1 . .
H H7 0.394439 0.402274 0.645609 0.071 Uiso calc 1 . .
C C3 0.4358(5) 0.3296(2) 0.1943(18) 0.0654(15) Uani d 1 . .
H H3 0.472183 0.362411 0.211171 0.079 Uiso calc 1 . .
C C12 0.1245(4) 0.5192(3) 0.6944(17) 0.0655(15) Uani d 1 . .
H H12 0.055800 0.526809 0.636953 0.079 Uiso calc 1 . .
C C2 0.4847(4) 0.2839(3) 0.067(2) 0.0679(16) Uani d 1 . .
H H2 0.553487 0.286056 -0.003196 0.082 Uiso calc 1 . .
C C4 0.3331(4) 0.3266(2) 0.2959(17) 0.0575(15) Uani d 1 . .
C C5 0.2798(4) 0.2777(2) 0.2694(15) 0.0660(18) Uani d 1 . .
H H5 0.210481 0.275532 0.335185 0.079 Uiso calc 1 . .
O O2 0.4261(4) 0.5694(2) 1.2640(15) 0.0946(19) Uani d 1 . .

loop_
_atom_site_aniso_label
_atom_site_aniso_U_11
_atom_site_aniso_U_22
_atom_site_aniso_U_33
_atom_site_aniso_U_12
_atom_site_aniso_U_13
_atom_site_aniso_U_23
I1 0.0821(3) 0.0597(3) 0.0656(3) 0.01321(13) -0.0044(3) -0.0083(2)
O1 0.0590(19) 0.063(2) 0.094(4) 0.0028(16) -0.007(2) -0.007(2)
N1 0.061(2) 0.051(2) 0.069(4) 0.0033(17) -0.004(2) 0.002(2)
C8 0.054(3) 0.052(3) 0.066(4) 0.002(2) 0.007(3) 0.004(2)
C1 0.071(3) 0.049(3) 0.054(3) 0.009(2) -0.006(3) 0.002(2)
C9 0.054(2) 0.060(3) 0.070(4) 0.0001(18) -0.001(4) -0.001(3)
C13 0.056(3) 0.049(3) 0.064(3) 0.001(2) 0.004(3) 0.003(3)
C11 0.067(3) 0.058(3) 0.081(4) 0.007(2) 0.022(4) 0.000(4)
C6 0.070(3) 0.054(3) 0.083(5) -0.002(2) -0.006(3) -0.007(3)
C10 0.064(3) 0.056(3) 0.066(4) -0.006(2) 0.010(2) -0.001(2)
O3 0.111(4) 0.077(3) 0.171(8) 0.001(3) -0.007(4) -0.049(4)
N2 0.074(3) 0.066(3) 0.085(5) -0.015(2) 0.014(3) -0.015(3)
C7 0.057(3) 0.052(3) 0.068(3) 0.004(2) -0.001(3) 0.008(3)
C3 0.068(3) 0.049(3) 0.079(4) -0.004(2) 0.001(3) -0.004(2)
C12 0.054(3) 0.061(3) 0.081(4) 0.006(2) 0.003(3) -0.001(3)
C2 0.059(3) 0.069(4) 0.075(5) 0.002(2) 0.005(3) 0.003(4)
C4 0.062(2) 0.046(2) 0.064(5) 0.0059(19) -0.005(3) 0.002(2)
C5 0.060(3) 0.060(3) 0.078(5) 0.003(2) -0.003(3) -0.005(3)
O2 0.072(2) 0.088(3) 0.124(6) -0.012(2) -0.008(3) -0.028(3)

loop_
_atom_type_symbol
_atom_type_description
_atom_type_scat_dispersion_real
_atom_type_scat_dispersion_imag
_atom_type_scat_source
C C 0.0033 0.0016 'International Tables Vol C Tables 4.2.6.8 and 6.1.1.4'
H H 0.0000 0.0000 'International Tables Vol C Tables 4.2.6.8 and 6.1.1.4'
I I -0.4742 1.8119 'International Tables Vol C Tables 4.2.6.8 and 6.1.1.4'
N N 0.0061 0.0033 'International Tables Vol C Tables 4.2.6.8 and 6.1.1.4'
O O 0.0106 0.0060 'International Tables Vol C Tables 4.2.6.8 and 6.1.1.4'

loop_
_geom_angle_atom_site_label_1
_geom_angle_atom_site_label_2
_geom_angle_atom_site_label_3
_geom_angle_site_symmetry_1
_geom_angle_site_symmetry_3
_geom_angle
_geom_angle_publ_flag
C13 O1 H1 . . 109.5 ?
C7 N1 C4 . . 120.5(5) ?
C9 C8 C13 . . 118.7(5) ?
C9 C8 C7 . . 120.1(5) ?
C13 C8 C7 . . 121.2(5) ?
C6 C1 C2 . . 120.2(6) ?
C6 C1 I1 . . 120.4(4) ?
C2 C1 I1 . . 119.4(4) ?
C10 C9 C8 . . 120.0(5) ?
C10 C9 H9 . . 120.0 ?
C8 C9 H9 . . 120.0 ?
O1 C13 C12 . . 118.6(5) ?
O1 C13 C8 . . 121.1(5) ?
C12 C13 C8 . . 120.2(5) ?
C12 C11 C10 . . 119.8(5) ?
C12 C11 H11 . . 120.1 ?
C10 C11 H11 . . 120.1 ?
C1 C6 C5 . . 120.1(6) ?
C1 C6 H6 . . 119.9 ?
C5 C6 H6 . . 119.9 ?
C9 C10 C11 . . 121.2(6) ?
C9 C10 N2 . . 118.6(5) ?
C11 C10 N2 . . 120.2(5) ?
O2 N2 O3 . . 123.8(6) ?
O2 N2 C10 . . 118.8(5) ?
O3 N2 C10 . . 117.4(6) ?
N1 C7 C8 . . 121.9(5) ?
N1 C7 H7 . . 119.1 ?
C8 C7 H7 . . 119.1 ?
C4 C3 C2 . . 120.2(5) ?
C4 C3 H3 . . 119.9 ?
C2 C3 H3 . . 119.9 ?
C11 C12 C13 . . 120.0(5) ?
C11 C12 H12 . . 120.0 ?
C13 C12 H12 . . 120.0 ?
C1 C2 C3 . . 119.8(6) ?
C1 C2 H2 . . 120.1 ?
C3 C2 H2 . . 120.1 ?
C5 C4 C3 . . 119.4(5) ?
C5 C4 N1 . . 118.5(5) ?
C3 C4 N1 . . 122.1(5) ?
C6 C5 C4 . . 120.2(5) ?
C6 C5 H5 . . 119.9 ?
C4 C5 H5 . . 119.9 ?

loop_
_geom_bond_atom_site_label_1
_geom_bond_atom_site_label_2
_geom_bond_site_symmetry_2
_geom_bond_distance
_geom_bond_publ_flag
I1 C1 . 2.089(5) ?
O1 C13 . 1.330(7) ?
O1 H1 . 0.8200 ?
N1 C7 . 1.264(8) ?
N1 C4 . 1.430(7) ?
C8 C9 . 1.385(9) ?
C8 C13 . 1.421(7) ?
C8 C7 . 1.444(8) ?
C1 C6 . 1.371(9) ?
C1 C2 . 1.377(9) ?
C9 C10 . 1.377(7) ?
C9 H9 . 0.9300 ?
C13 C12 . 1.388(8) ?
C11 C12 . 1.373(10) ?
C11 C10 . 1.389(9) ?
C11 H11 . 0.9300 ?
C6 C5 . 1.381(8) ?
C6 H6 . 0.9300 ?
C10 N2 . 1.466(8) ?
O3 N2 . 1.220(8) ?
N2 O2 . 1.208(8) ?
C7 H7 . 0.9300 ?
C3 C4 . 1.383(8) ?
C3 C2 . 1.385(10) ?
C3 H3 . 0.9300 ?
C12 H12 . 0.9300 ?
C2 H2 . 0.9300 ?
C4 C5 . 1.381(8) ?
C5 H5 . 0.9300 ?

loop_
_geom_hbond_atom_site_label_D
_geom_hbond_atom_site_label_H
_geom_hbond_atom_site_label_A
_geom_hbond_site_symmetry_A
_geom_hbond_distance_DH
_geom_hbond_distance_HA
_geom_hbond_distance_DA
_geom_hbond_angle_DHA
_geom_hbond_publ_flag
O1 H1 N1 . 0.82 1.86 2.591(6) 147.6 yes
C7 H7 O2 2_664 0.93 2.45 3.309(8) 153.8 yes

loop_
_geom_torsion_atom_site_label_1
_geom_torsion_atom_site_label_2
_geom_torsion_atom_site_label_3
_geom_torsion_atom_site_label_4
_geom_torsion_site_symmetry_1
_geom_torsion_site_symmetry_2
_geom_torsion_site_symmetry_3
_geom_torsion_site_symmetry_4
_geom_torsion
_geom_torsion_publ_flag
C13 C8 C9 C10 . . . . -1.8(10) ?
C7 C8 C9 C10 . . . . 177.8(7) ?
C9 C8 C13 O1 . . . . -179.1(6) ?
C7 C8 C13 O1 . . . . 1.3(9) ?
C9 C8 C13 C12 . . . . 2.0(9) ?
C7 C8 C13 C12 . . . . -177.7(6) ?
C2 C1 C6 C5 . . . . -0.2(10) ?
I1 C1 C6 C5 . . . . -179.0(5) ?
C8 C9 C10 C11 . . . . -0.1(10) ?
C8 C9 C10 N2 . . . . -179.9(6) ?
C12 C11 C10 C9 . . . . 2.1(11) ?
C12 C11 C10 N2 . . . . -178.2(7) ?
C9 C10 N2 O2 . . . . -7.4(10) ?
C11 C10 N2 O2 . . . . 172.8(7) ?
C9 C10 N2 O3 . . . . 172.4(7) ?
C11 C10 N2 O3 . . . . -7.4(10) ?
C4 N1 C7 C8 . . . . 174.5(6) ?
C9 C8 C7 N1 . . . . 179.8(6) ?
C13 C8 C7 N1 . . . . -0.5(10) ?
C10 C11 C12 C13 . . . . -1.9(11) ?
O1 C13 C12 C11 . . . . -179.1(7) ?
C8 C13 C12 C11 . . . . -0.1(10) ?
C6 C1 C2 C3 . . . . 0.9(11) ?
I1 C1 C2 C3 . . . . 179.7(6) ?
C4 C3 C2 C1 . . . . -0.7(12) ?
C2 C3 C4 C5 . . . . 0.0(11) ?
C2 C3 C4 N1 . . . . -177.7(7) ?
C7 N1 C4 C5 . . . . 146.2(7) ?
C7 N1 C4 C3 . . . . -36.1(10) ?
C1 C6 C5 C4 . . . . -0.6(10) ?
C3 C4 C5 C6 . . . . 0.7(10) ?
N1 C4 C5 C6 . . . . 178.5(6) ?

_cod_database_fobs_code 2243450
